data_7020166
loop_
_publ_author_name
'Bonnitcha, Paul D.'
'Kim, Byung J.'
'Hocking, Rosalie K.'
'Clegg, Jack K.'
'Turner, Peter'
'Neville, Suzanne M.'
'Hambley, Trevor W.'

_publ_section_title
;
 Cobalt complexes with tripodal ligands: implications for the design of
 drug chaperones.
;
_journal_issue 37
_journal_name_full 'Dalton transactions (Cambridge, England : 2003)'
_journal_page_first 11293
_journal_page_last 11304
_journal_paper_doi 10.1039/c2dt30727h
_journal_volume 41
_journal_year 2012
_chemical_formula_moiety 'C30 H27 Co N5 O2, (C2 H6 O1), Cl O4, 2(H2 O)'
_chemical_formula_sum 'C31 H30 Cl Co N5 O9'
_chemical_formula_weight 710.98
_chemical_name_systematic
;
?
;
_space_group_IT_number 18
_symmetry_cell_setting orthorhombic
_symmetry_Int_Tables_number 18
_symmetry_space_group_name_Hall 'P 2 2ab'
_symmetry_space_group_name_H-M 'P 21 21 2'
_atom_sites_solution_hydrogens geom
_atom_sites_solution_primary direct
_atom_sites_solution_secondary difmap
_audit_creation_method SHELXL-97
_cell_angle_alpha 90.00
_cell_angle_beta 90.00
_cell_angle_gamma 90.00
_cell_formula_units_Z 4
_cell_length_a 14.729(5)
_cell_length_b 23.560(8)
_cell_length_c 9.935(3)
_cell_measurement_reflns_used 1033
_cell_measurement_temperature 150(2)
_cell_measurement_theta_max 26.91
_cell_measurement_theta_min 2.62
_cell_volume 3448(2)
_computing_cell_refinement 'SAINT (Bruker,1995)'
_computing_data_collection 'SMART (Bruker,1995)'
_computing_data_reduction 'SAINT and XPREP (Bruker 1995)'
_computing_molecular_graphics
;
xtal 3.6 (Hall,du Boulay, D.J. & Olthof-Hazekamp, R. 1999)
ORTEPII (Johnson,C.K., 1976).
WinGX (Farrugia, 1999)
;
_computing_structure_refinement 'SHELXL-97 (Sheldrick, 1997)'
_computing_structure_solution 'SIR97 (Altomare, et. al. 1997)'
_diffrn_ambient_temperature 150(2)
_diffrn_crystal_treatment
;
attached with Paratone-N oil, to a short length
of fibre supported on a thin piece of copper wire
inserted in a copper mounting pin. The crystal was
quenched in a cold nitrogen gas stream from an
Oxford Cryosystems Cryostream.
;
_diffrn_measured_fraction_theta_full 0.997
_diffrn_measured_fraction_theta_max 0.986
_diffrn_measurement_device_type 'Bruker SMART 1000 CCD'
_diffrn_measurement_method \w
_diffrn_radiation_monochromator graphite
_diffrn_radiation_source 'fine-focus sealed tube'
_diffrn_radiation_type MoK\a
_diffrn_radiation_wavelength 0.71073
_diffrn_reflns_av_R_equivalents 0.0273
_diffrn_reflns_av_sigmaI/netI 0.0285
_diffrn_reflns_limit_h_max 19
_diffrn_reflns_limit_h_min -19
_diffrn_reflns_limit_k_max 31
_diffrn_reflns_limit_k_min -31
_diffrn_reflns_limit_l_max 13
_diffrn_reflns_limit_l_min -13
_diffrn_reflns_number 34314
_diffrn_reflns_theta_full 25.00
_diffrn_reflns_theta_max 28.30
_diffrn_reflns_theta_min 1.73
_diffrn_standards_decay_% 0.05
_diffrn_standards_number 212
_exptl_absorpt_coefficient_mu 0.633
_exptl_absorpt_correction_T_max 1.000
_exptl_absorpt_correction_T_min 0.853
_exptl_absorpt_correction_type multi-scan
_exptl_absorpt_process_details
;
SADABS (Sheldrick, 1996)
;
_exptl_crystal_colour green
_exptl_crystal_density_diffrn 1.370
_exptl_crystal_density_method 'not measured'
_exptl_crystal_description prism
_exptl_crystal_F_000 1468
_exptl_crystal_size_max 0.501
_exptl_crystal_size_mid 0.255
_exptl_crystal_size_min 0.242
_refine_diff_density_max 0.980
_refine_diff_density_min -0.557
_refine_diff_density_rms 0.105
_refine_ls_abs_structure_details 'Flack H D (1983), Acta Cryst. A39, 876-881'
_refine_ls_abs_structure_Flack 0.03(2)
_refine_ls_extinction_method none
_refine_ls_goodness_of_fit_ref 1.393
_refine_ls_hydrogen_treatment constr
_refine_ls_matrix_type full
_refine_ls_number_parameters 352
_refine_ls_number_reflns 8350
_refine_ls_number_restraints 5
_refine_ls_restrained_S_all 1.393
_refine_ls_R_factor_all 0.0730
_refine_ls_R_factor_gt 0.0656
_refine_ls_shift/su_max 0.007
_refine_ls_shift/su_mean 0.000
_refine_ls_structure_factor_coef Fsqd
_refine_ls_weighting_details 'calc w=1/[\s^2^(Fo^2^)+(0.04P)^2^+4.0P] where P=(Fo^2^+2Fc^2^)/3'
_refine_ls_weighting_scheme calc
_refine_ls_wR_factor_gt 0.1612
_refine_ls_wR_factor_ref 0.1651
_reflns_number_gt 7494
_reflns_number_total 8350
_reflns_threshold_expression >2sigma(I)
_cod_data_source_file c2dt30727h.txt
_cod_data_source_block 8
_cod_original_cell_volume 3447.4(19)
_cod_original_sg_symbol_H-M 'P 21 21 2 '
_cod_database_code 7020166

loop_
_symmetry_equiv_pos_as_xyz
'x, y, z'
'-x, -y, z'
'-x+1/2, y+1/2, -z'
'x+1/2, -y+1/2, -z'

loop_
_atom_site_label
_atom_site_type_symbol
_atom_site_fract_x
_atom_site_fract_y
_atom_site_fract_z
_atom_site_U_iso_or_equiv
_atom_site_adp_type
_atom_site_occupancy
_atom_site_symmetry_multiplicity
_atom_site_calc_flag
_atom_site_refinement_flags
_atom_site_disorder_assembly
_atom_site_disorder_group
Co1 Co 0.63384(3) 0.16948(2) 0.55210(5) 0.03198(12) Uani 1 1 d . . .
O1 O 0.64393(17) 0.16551(12) 0.7379(2) 0.0344(5) Uani 1 1 d . A .
O2 O 0.63923(19) 0.24819(10) 0.5728(3) 0.0369(6) Uani 1 1 d . . .
N1 N 0.6259(2) 0.17477(15) 0.3559(3) 0.0391(7) Uani 1 1 d . . .
N2 N 0.6271(2) 0.08786(12) 0.5295(3) 0.0342(7) Uani 1 1 d . . .
N3 N 0.7625(2) 0.16878(15) 0.5227(3) 0.0372(7) Uani 1 1 d . . .
N4 N 0.50367(19) 0.17438(13) 0.5494(3) 0.0344(6) Uani 1 1 d . . .
N5 N 0.6566(2) 0.26132(14) 0.7085(4) 0.0390(8) Uani 1 1 d . A .
C1 C 0.6230(4) 0.11669(19) 0.2967(4) 0.0530(12) Uani 1 1 d . . .
H1A H 0.6771 0.1112 0.2389 0.064 Uiso 1 1 calc R . .
H1B H 0.5685 0.1133 0.2389 0.064 Uiso 1 1 calc R . .
C2 C 0.6208(3) 0.07044(17) 0.4023(4) 0.0393(9) Uani 1 1 d . . .
C3 C 0.6161(3) 0.0132(2) 0.3676(5) 0.0517(11) Uani 1 1 d . . .
H3 H 0.6134 0.0016 0.2760 0.062 Uiso 1 1 calc R . .
C4 C 0.6154(3) -0.02594(19) 0.4697(5) 0.0541(12) Uani 1 1 d . . .
H4 H 0.6113 -0.0652 0.4492 0.065 Uiso 1 1 calc R . .
C5 C 0.6207(4) -0.00819(18) 0.6039(5) 0.0500(11) Uani 1 1 d . . .
H5 H 0.6204 -0.0351 0.6751 0.060 Uiso 1 1 calc R . .
C6 C 0.6266(3) 0.04916(17) 0.6308(4) 0.0406(9) Uani 1 1 d . . .
H6 H 0.6303 0.0617 0.7214 0.049 Uiso 1 1 calc R . .
C7 C 0.7093(3) 0.2054(2) 0.3146(5) 0.0476(11) Uani 1 1 d . . .
H7A H 0.7005 0.2468 0.3260 0.057 Uiso 1 1 calc R . .
H7B H 0.7224 0.1978 0.2186 0.057 Uiso 1 1 calc R . .
C8 C 0.7868(3) 0.18589(19) 0.3995(5) 0.0431(10) Uani 1 1 d . . .
C9 C 0.8760(3) 0.1880(2) 0.3597(5) 0.0540(12) Uani 1 1 d . . .
H9 H 0.8913 0.1996 0.2710 0.065 Uiso 1 1 calc R . .
C10 C 0.9430(3) 0.1732(2) 0.4497(6) 0.0569(12) Uani 1 1 d . . .
H10 H 1.0051 0.1751 0.4243 0.068 Uiso 1 1 calc R . .
C11 C 0.9188(3) 0.1553(2) 0.5787(6) 0.0525(12) Uani 1 1 d . . .
H11 H 0.9638 0.1451 0.6428 0.063 Uiso 1 1 calc R . .
C12 C 0.8269(3) 0.15298(18) 0.6108(5) 0.0419(10) Uani 1 1 d . . .
H12 H 0.8092 0.1398 0.6974 0.050 Uiso 1 1 calc R . .
C13 C 0.5410(3) 0.2073(2) 0.3278(4) 0.0452(10) Uani 1 1 d . . .
H13A H 0.5192 0.1986 0.2358 0.054 Uiso 1 1 calc R . .
H13B H 0.5533 0.2485 0.3335 0.054 Uiso 1 1 calc R . .
C14 C 0.4701(3) 0.19097(17) 0.4290(5) 0.0405(9) Uani 1 1 d . . .
C15 C 0.3779(3) 0.19386(18) 0.4067(5) 0.0471(11) Uani 1 1 d . . .
H15 H 0.3548 0.2046 0.3211 0.057 Uiso 1 1 calc R . .
C16 C 0.3195(3) 0.18083(18) 0.5115(5) 0.0494(12) Uani 1 1 d . . .
H16 H 0.2557 0.1830 0.4984 0.059 Uiso 1 1 calc R . .
C17 C 0.3540(3) 0.16469(18) 0.6351(5) 0.0435(9) Uani 1 1 d . . .
H17 H 0.3147 0.1559 0.7081 0.052 Uiso 1 1 calc R . .
C18 C 0.4477(3) 0.16174(17) 0.6496(4) 0.0387(9) Uani 1 1 d . . .
H18 H 0.4725 0.1503 0.7337 0.046 Uiso 1 1 calc R . .
C19 C 0.6578(2) 0.21705(17) 0.7852(3) 0.0355(8) Uani 1 1 d D . .
C20A C 0.6791(7) 0.2239(4) 0.9322(5) 0.041(3) Uiso 0.75 1 d PD A 1
H20A H 0.6310 0.2059 0.9871 0.050 Uiso 0.75 1 calc PR A 1
H20B H 0.6816 0.2647 0.9556 0.050 Uiso 0.75 1 calc PR A 1
C20B C 0.6830(19) 0.2174(13) 0.9319(9) 0.039(8) Uiso 0.25 1 d PD A 2
H20C H 0.6627 0.2540 0.9701 0.046 Uiso 0.25 1 calc PR A 2
H20D H 0.6472 0.1872 0.9768 0.046 Uiso 0.25 1 calc PR A 2
C21A C 0.77200(19) 0.19560(12) 0.9624(4) 0.0412(13) Uiso 0.75 1 d PG A 1
C22A C 0.8466(2) 0.23040(12) 0.9702(4) 0.0455(13) Uiso 0.75 1 d PG A 1
H22A H 0.8397 0.2698 0.9528 0.055 Uiso 0.75 1 calc PR A 1
C23A C 0.9331(2) 0.20913(15) 1.0035(4) 0.0574(16) Uiso 0.75 1 d PG A 1
H23A H 0.9834 0.2342 1.0089 0.069 Uiso 0.75 1 calc PR A 1
C24A C 0.94467(17) 0.15290(16) 1.0277(4) 0.069(2) Uiso 0.75 1 d PG A 1
H24A H 1.0035 0.1389 1.0486 0.083 Uiso 0.75 1 calc PR A 1
C25A C 0.87048(19) 0.11482(12) 1.0225(3) 0.0590(16) Uiso 0.75 1 d PG A 1
C26A C 0.8804(3) 0.05642(13) 1.0497(5) 0.099(3) Uiso 0.75 1 d PG A 1
H26A H 0.9387 0.0415 1.0706 0.119 Uiso 0.75 1 calc PR A 1
C27A C 0.8071(3) 0.02119(12) 1.0463(5) 0.103(3) Uiso 0.75 1 d PG A 1
H27A H 0.8144 -0.0178 1.0679 0.123 Uiso 0.75 1 calc PR A 1
C28A C 0.7223(3) 0.04154(13) 1.0120(5) 0.070(2) Uiso 0.75 1 d PG A 1
H28A H 0.6725 0.0161 1.0071 0.084 Uiso 0.75 1 calc PR A 1
C29A C 0.7091(2) 0.09764(14) 0.9848(4) 0.0532(15) Uiso 0.75 1 d PG A 1
H29A H 0.6498 0.1111 0.9648 0.064 Uiso 0.75 1 calc PR A 1
C30A C 0.78493(17) 0.13690(11) 0.9864(3) 0.0453(14) Uiso 0.75 1 d PG A 1
C21B C 0.7733(5) 0.2098(3) 0.9680(10) 0.035(3) Uiso 0.25 1 d PG A 2
C22B C 0.8370(6) 0.2522(3) 0.9775(11) 0.039(4) Uiso 0.25 1 d PG A 2
H22B H 0.8177 0.2907 0.9738 0.047 Uiso 0.25 1 calc PR A 2
C23B C 0.9300(6) 0.2402(4) 0.9924(11) 0.036(3) Uiso 0.25 1 d PG A 2
H23B H 0.9726 0.2703 0.9995 0.043 Uiso 0.25 1 calc PR A 2
C24B C 0.9592(5) 0.1855(4) 0.9968(11) 0.053(5) Uiso 0.25 1 d PG A 2
H24B H 1.0222 0.1779 1.0054 0.063 Uiso 0.25 1 calc PR A 2
C25B C 0.8971(5) 0.1398(3) 0.9888(9) 0.063(5) Uiso 0.25 1 d PG A 2
C26B C 0.9254(7) 0.0828(4) 0.9956(13) 0.086(8) Uiso 0.25 1 d PG A 2
H26B H 0.9882 0.0741 1.0040 0.104 Uiso 0.25 1 calc PR A 2
C27B C 0.8635(9) 0.0399(3) 0.9903(14) 0.075(6) Uiso 0.25 1 d PG A 2
H27B H 0.8833 0.0016 0.9980 0.090 Uiso 0.25 1 calc PR A 2
C28B C 0.7723(8) 0.0513(3) 0.9736(13) 0.080(7) Uiso 0.25 1 d PG A 2
H28B H 0.7304 0.0208 0.9670 0.096 Uiso 0.25 1 calc PR A 2
C29B C 0.7413(6) 0.1058(4) 0.9666(12) 0.046(4) Uiso 0.25 1 d PG A 2
H29B H 0.6782 0.1131 0.9585 0.055 Uiso 0.25 1 calc PR A 2
C30B C 0.8051(5) 0.1521(3) 0.9715(8) 0.053(5) Uiso 0.25 1 d PG A 2
Cl1A Cl 0.41407(17) 0.10763(11) 0.0212(2) 0.0357(7) Uiso 0.40 1 d PG B 1
O3A O 0.4711(4) 0.15615(18) 0.0205(6) 0.040(2) Uiso 0.40 1 d PG B 1
O4A O 0.4346(5) 0.0720(2) -0.0902(5) 0.070(3) Uiso 0.40 1 d PG B 1
O5A O 0.3219(2) 0.1260(3) 0.0156(7) 0.071(3) Uiso 0.40 1 d PG B 1
O6A O 0.4279(4) 0.0779(2) 0.1450(4) 0.057(2) Uiso 0.40 1 d PG B 1
Cl1B Cl 0.4281(2) 0.09725(16) 0.0356(4) 0.0222(8) Uiso 0.25 1 d PG C 2
O3B O 0.4835(5) 0.1448(3) 0.0053(9) 0.031(3) Uiso 0.25 1 d PG C 2
O4B O 0.3749(5) 0.0821(4) -0.0783(6) 0.038(2) Uiso 0.25 1 d PG C 2
O5B O 0.3713(5) 0.1113(4) 0.1469(6) 0.045 Uiso 0.25 1 d PG C 2
O6B O 0.4858(5) 0.0512(3) 0.0740(9) 0.046(3) Uiso 0.25 1 d PG C 2
Cl1C Cl 0.4275(5) 0.0897(3) 0.0333(8) 0.144(4) Uiso 0.35 1 d PG D 3
O3C O 0.5033(7) 0.1243(5) 0.0013(15) 0.143(8) Uiso 0.35 1 d PG D 3
O4C O 0.4521(9) 0.0314(4) 0.0276(14) 0.112 Uiso 0.35 1 d PG D 3
O5C O 0.3564(8) 0.1016(6) -0.0599(10) 0.102(5) Uiso 0.35 1 d PG D 3
O6C O 0.3969(8) 0.1043(6) 0.1654(8) 0.093(5) Uiso 0.35 1 d PG D 3
O7A O 0.1327(12) 0.1479(5) 0.7499(15) 0.198(9) Uiso 0.50 1 d P E 1
H7OA H 0.1259 0.1752 0.8034 0.296 Uiso 0.50 1 calc PRD E 1
C31 C 0.1452(11) 0.1074(6) 0.8092(11) 0.092(4) Uiso 0.50 1 d PD E 1
H31A H 0.1906 0.0841 0.7610 0.111 Uiso 0.50 1 calc PR E 1
H31B H 0.0880 0.0854 0.8136 0.111 Uiso 0.50 1 calc PR E 1
C32 C 0.1786(8) 0.1182(5) 0.9505(11) 0.074(3) Uiso 0.50 1 d PD E 1
H32A H 0.1843 0.0820 0.9984 0.110 Uiso 0.50 1 calc PR E 1
H32B H 0.1352 0.1426 0.9979 0.110 Uiso 0.50 1 calc PR E 1
H32C H 0.2379 0.1370 0.9470 0.110 Uiso 0.50 1 calc PR E 1
O7B O 0.1287(5) 0.1531(3) 0.6867(7) 0.0502(15) Uiso 0.50 1 d P F 2
O8A O 0.6912(7) 0.3742(4) 0.7717(11) 0.073(3) Uiso 0.50 1 d P . .
O8B O 0.6568(9) 0.3733(6) 0.7791(13) 0.102(4) Uiso 0.50 1 d P . .
O9A O 0.1506(5) 0.0825(3) 0.4678(8) 0.069(2) Uiso 0.50 1 d P . .
O9B O 0.0892(12) 0.0365(7) 0.4188(18) 0.076(5) Uiso 0.25 1 d P . .
O9C O 0.1391(16) -0.0142(9) 0.422(2) 0.098(6) Uiso 0.25 1 d P . .

loop_
_atom_site_aniso_label
_atom_site_aniso_U_11
_atom_site_aniso_U_22
_atom_site_aniso_U_33
_atom_site_aniso_U_23
_atom_site_aniso_U_13
_atom_site_aniso_U_12
Co1 0.0274(2) 0.0337(2) 0.0348(2) 0.0024(2) -0.0015(2) -0.0024(2)
O1 0.0337(13) 0.0372(13) 0.0323(12) -0.0015(11) -0.0017(10) -0.0037(13)
O2 0.0345(13) 0.0349(12) 0.0413(15) 0.0046(11) 0.0004(13) -0.0024(11)
N1 0.0425(17) 0.0431(17) 0.0317(14) 0.0063(14) -0.0030(14) -0.0047(17)
N2 0.0320(14) 0.0346(15) 0.0359(17) -0.0008(12) -0.0012(14) 0.0009(13)
N3 0.0292(14) 0.0352(15) 0.0473(19) -0.0033(16) 0.0012(13) -0.0010(14)
N4 0.0292(13) 0.0334(15) 0.0408(16) 0.0060(17) -0.0049(13) -0.0008(12)
N5 0.0355(18) 0.0373(17) 0.0443(19) -0.0044(14) 0.0013(14) -0.0033(13)
C1 0.072(3) 0.049(2) 0.038(2) -0.0002(18) -0.008(2) -0.002(2)
C2 0.034(2) 0.042(2) 0.041(2) 0.0007(16) -0.0041(16) -0.0025(17)
C3 0.057(3) 0.049(2) 0.049(2) -0.013(2) -0.002(2) -0.004(2)
C4 0.064(3) 0.036(2) 0.062(3) -0.004(2) -0.003(2) -0.003(2)
C5 0.061(3) 0.036(2) 0.053(2) 0.0053(19) 0.000(2) -0.006(2)
C6 0.042(2) 0.0395(19) 0.040(2) 0.0021(16) -0.0075(19) -0.0007(18)
C7 0.044(2) 0.056(3) 0.043(2) 0.010(2) 0.0099(19) -0.003(2)
C8 0.040(2) 0.043(2) 0.046(2) 0.0027(18) 0.0113(18) -0.0030(17)
C9 0.049(3) 0.049(2) 0.064(3) 0.002(2) 0.020(2) 0.000(2)
C10 0.0323(19) 0.054(3) 0.085(3) -0.006(3) 0.015(2) -0.0009(19)
C11 0.033(2) 0.049(3) 0.075(3) -0.002(2) -0.005(2) -0.0001(18)
C12 0.036(2) 0.039(2) 0.051(2) -0.0027(18) -0.0024(18) 0.0000(16)
C13 0.045(2) 0.046(2) 0.044(2) 0.0117(19) -0.0134(18) -0.0018(19)
C14 0.039(2) 0.0344(18) 0.048(2) 0.0044(18) -0.0088(18) -0.0030(16)
C15 0.036(2) 0.039(2) 0.067(3) 0.0101(19) -0.018(2) -0.0024(17)
C16 0.0320(19) 0.039(2) 0.077(3) 0.005(2) -0.013(2) -0.0002(16)
C17 0.0323(19) 0.0382(19) 0.060(2) 0.004(2) -0.0010(18) 0.0002(17)
C18 0.0336(18) 0.034(2) 0.048(2) 0.0053(18) -0.0014(16) -0.0008(15)
C19 0.0259(17) 0.039(2) 0.041(2) -0.0055(16) 0.0025(14) -0.0012(14)

loop_
_atom_type_symbol
_atom_type_description
_atom_type_scat_dispersion_real
_atom_type_scat_dispersion_imag
_atom_type_scat_source
C C 0.0033 0.0016 'International Tables Vol C Tables 4.2.6.8 and 6.1.1.4'
H H 0.0000 0.0000 'International Tables Vol C Tables 4.2.6.8 and 6.1.1.4'
N N 0.0061 0.0033 'International Tables Vol C Tables 4.2.6.8 and 6.1.1.4'
O O 0.0106 0.0060 'International Tables Vol C Tables 4.2.6.8 and 6.1.1.4'
Cl Cl 0.1484 0.1585 'International Tables Vol C Tables 4.2.6.8 and 6.1.1.4'
Co Co 0.3494 0.9721 'International Tables Vol C Tables 4.2.6.8 and 6.1.1.4'

loop_
_geom_angle_atom_site_label_1
_geom_angle_atom_site_label_2
_geom_angle_atom_site_label_3
_geom_angle
O1 Co1 O2 86.41(12)
O1 Co1 N3 94.13(13)
O2 Co1 N3 89.04(14)
O1 Co1 N4 95.55(13)
O2 Co1 N4 89.09(13)
N3 Co1 N4 170.00(14)
O1 Co1 N2 93.99(13)
O2 Co1 N2 179.37(14)
N3 Co1 N2 91.42(14)
N4 Co1 N2 90.38(14)
O1 Co1 N1 178.61(14)
O2 Co1 N1 92.79(13)
N3 Co1 N1 84.72(15)
N4 Co1 N1 85.56(15)
N2 Co1 N1 86.83(14)
C19 O1 Co1 108.7(2)
N5 O2 Co1 109.4(2)
C7 N1 C1 111.2(4)
C7 N1 C13 113.1(3)
C1 N1 C13 111.9(4)
C7 N1 Co1 104.9(3)
C1 N1 Co1 109.7(2)
C13 N1 Co1 105.6(3)
C2 N2 C6 119.7(3)
C2 N2 Co1 114.8(3)
C6 N2 Co1 125.5(3)
C8 N3 C12 119.5(4)
C8 N3 Co1 113.6(3)
C12 N3 Co1 126.9(3)
C18 N4 C14 120.1(3)
C18 N4 Co1 126.6(3)
C14 N4 Co1 113.3(3)
C19 N5 O2 113.0(3)
N1 C1 C2 112.8(3)
N1 C1 H1A 109.0
C2 C1 H1A 109.0
N1 C1 H1B 109.0
C2 C1 H1B 109.0
H1A C1 H1B 107.8
N2 C2 C3 122.4(4)
N2 C2 C1 115.7(4)
C3 C2 C1 121.8(4)
C4 C3 C2 117.9(4)
C4 C3 H3 121.0
C2 C3 H3 121.0
C3 C4 C5 120.2(4)
C3 C4 H4 119.9
C5 C4 H4 119.9
C6 C5 C4 118.7(4)
C6 C5 H5 120.7
C4 C5 H5 120.7
N2 C6 C5 121.0(4)
N2 C6 H6 119.5
C5 C6 H6 119.5
N1 C7 C8 109.1(4)
N1 C7 H7A 109.9
C8 C7 H7A 109.9
N1 C7 H7B 109.9
C8 C7 H7B 109.9
H7A C7 H7B 108.3
N3 C8 C9 122.0(4)
N3 C8 C7 113.9(4)
C9 C8 C7 124.0(4)
C8 C9 C10 119.4(5)
C8 C9 H9 120.3
C10 C9 H9 120.3
C9 C10 C11 119.3(4)
C9 C10 H10 120.3
C11 C10 H10 120.3
C12 C11 C10 118.1(4)
C12 C11 H11 121.0
C10 C11 H11 121.0
N3 C12 C11 121.7(4)
N3 C12 H12 119.1
C11 C12 H12 119.1
N1 C13 C14 109.1(3)
N1 C13 H13A 109.9
C14 C13 H13A 109.9
N1 C13 H13B 109.9
C14 C13 H13B 109.9
H13A C13 H13B 108.3
N4 C14 C15 121.1(4)
N4 C14 C13 114.3(3)
C15 C14 C13 124.5(4)
C14 C15 C16 118.7(4)
C14 C15 H15 120.6
C16 C15 H15 120.6
C17 C16 C15 120.0(4)
C17 C16 H16 120.0
C15 C16 H16 120.0
C16 C17 C18 118.1(4)
C16 C17 H17 121.0
C18 C17 H17 121.0
N4 C18 C17 121.9(4)
N4 C18 H18 119.1
C17 C18 H18 119.1
N5 C19 O1 122.1(3)
N5 C19 C20A 119.3(5)
O1 C19 C20A 118.6(5)
N5 C19 C20B 124.8(13)
O1 C19 C20B 112.9(12)
C19 C20A C21A 109.1(6)
C19 C20A H20A 109.9
C21A C20A H20A 109.9
C19 C20A H20B 109.9
C21A C20A H20B 109.9
H20A C20A H20B 108.3
C21B C20B C19 119.0(17)
C21B C20B H20C 107.6
C19 C20B H20C 107.6
C21B C20B H20D 107.6
C19 C20B H20D 107.6
H20C C20B H20D 107.0
C22A C21A C30A 117.8
C22A C21A C20A 117.4(4)
C30A C21A C20A 124.8(4)
C21A C22A C23A 121.6
C21A C22A H22A 119.2
C23A C22A H22A 119.2
C24A C23A C22A 120.2
C24A C23A H23A 119.9
C22A C23A H23A 119.9
C23A C24A C25A 121.0
C23A C24A H24A 119.5
C25A C24A H24A 119.5
C30A C25A C26A 120.1
C30A C25A C24A 117.8
C26A C25A C24A 122.1
C27A C26A C25A 120.5
C27A C26A H26A 119.8
C25A C26A H26A 119.8
C26A C27A C28A 120.8
C26A C27A H27A 119.6
C28A C27A H27A 119.6
C29A C28A C27A 121.0
C29A C28A H28A 119.5
C27A C28A H28A 119.5
C28A C29A C30A 120.4
C28A C29A H29A 119.8
C30A C29A H29A 119.8
C25A C30A C21A 121.5
C25A C30A C29A 117.1
C21A C30A C29A 121.2
C22B C21B C20B 125.3(14)
C22B C21B C30B 117.7
C20B C21B C30B 116.0(14)
C21B C22B C23B 121.6
C21B C22B H22B 119.2
C23B C22B H22B 119.2
C24B C23B C22B 120.2
C24B C23B H23B 119.9
C22B C23B H23B 119.9
C23B C24B C25B 121.0
C23B C24B H24B 119.5
C25B C24B H24B 119.5
C30B C25B C26B 119.4
C30B C25B C24B 118.5
C26B C25B C24B 122.1
C27B C26B C25B 120.5
C27B C26B H26B 119.8
C25B C26B H26B 119.8
C26B C27B C28B 120.8
C26B C27B H27B 119.6
C28B C27B H27B 119.6
C29B C28B C27B 121.0
C29B C28B H28B 119.5
C27B C28B H28B 119.5
C28B C29B C30B 119.6
C28B C29B H29B 120.2
C30B C29B H29B 120.2
C25B C30B C21B 121.0
C25B C30B C29B 118.6
C21B C30B C29B 120.3
O3A Cl1A O4A 110.3
O3A Cl1A O5A 108.6
O4A Cl1A O5A 110.6
O3A Cl1A O6A 108.3
O4A Cl1A O6A 110.5
O5A Cl1A O6A 108.5
O3B Cl1B O4B 110.3
O3B Cl1B O5B 108.6
O4B Cl1B O5B 110.6
O3B Cl1B O6B 108.3
O4B Cl1B O6B 110.5
O5B Cl1B O6B 108.5
O3C Cl1C O4C 110.3
O3C Cl1C O5C 108.6
O4C Cl1C O5C 110.5
O3C Cl1C O6C 108.3
O4C Cl1C O6C 110.5
O5C Cl1C O6C 108.5
O7A C31 C32 113.3(15)
O7A C31 H31A 108.9
C32 C31 H31A 108.9
O7A C31 H31B 108.9
C32 C31 H31B 108.9
H31A C31 H31B 107.7
C31 C32 H32A 109.5
C31 C32 H32B 109.5
H32A C32 H32B 109.5
C31 C32 H32C 109.5
H32A C32 H32C 109.5
H32B C32 H32C 109.5

loop_
_geom_bond_atom_site_label_1
_geom_bond_atom_site_label_2
_geom_bond_distance
Co1 O1 1.854(2)
Co1 O2 1.867(3)
Co1 N3 1.918(3)
Co1 N4 1.921(3)
Co1 N2 1.939(3)
Co1 N1 1.956(3)
O1 C19 1.318(5)
O2 N5 1.407(4)
N1 C7 1.483(5)
N1 C1 1.490(6)
N1 C13 1.492(5)
N2 C2 1.332(5)
N2 C6 1.358(5)
N3 C8 1.337(5)
N3 C12 1.343(5)
N4 C18 1.326(5)
N4 C14 1.352(5)
N5 C19 1.292(5)
C1 C2 1.513(6)
C1 H1A 0.9900
C1 H1B 0.9900
C2 C3 1.394(6)
C3 C4 1.370(7)
C3 H3 0.9500
C4 C5 1.400(7)
C4 H4 0.9500
C5 C6 1.380(6)
C5 H5 0.9500
C6 H6 0.9500
C7 C8 1.492(6)
C7 H7A 0.9900
C7 H7B 0.9900
C8 C9 1.373(6)
C9 C10 1.377(7)
C9 H9 0.9500
C10 C11 1.395(8)
C10 H10 0.9500
C11 C12 1.393(6)
C11 H11 0.9500
C12 H12 0.9500
C13 C14 1.500(6)
C13 H13A 0.9900
C13 H13B 0.9900
C14 C15 1.377(6)
C15 C16 1.385(7)
C15 H15 0.9500
C16 C17 1.382(6)
C16 H16 0.9500
C17 C18 1.390(5)
C17 H17 0.9500
C18 H18 0.9500
C19 C20A 1.502(4)
C19 C20B 1.504(5)
C20A C21A 1.551(9)
C20A H20A 0.9900
C20A H20B 0.9900
C20B C21B 1.39(3)
C20B H20C 0.9900
C20B H20D 0.9900
C21A C22A 1.3732
C21A C30A 1.4162
C22A C23A 1.4076
C22A H22A 0.9500
C23A C24A 1.3574
C23A H23A 0.9500
C24A C25A 1.4147
C24A H24A 0.9500
C25A C30A 1.4097
C25A C26A 1.4098
C26A C27A 1.3630
C26A H26A 0.9500
C27A C28A 1.3798
C27A H27A 0.9500
C28A C29A 1.3630
C28A H28A 0.9500
C29A C30A 1.4503
C29A H29A 0.9500
C21B C22B 1.3732
C21B C30B 1.4378
C22B C23B 1.4076
C22B H22B 0.9500
C23B C24B 1.3574
C23B H23B 0.9500
C24B C25B 1.4146
C24B H24B 0.9500
C25B C30B 1.3958
C25B C26B 1.4099
C26B C27B 1.3630
C26B H26B 0.9500
C27B C28B 1.3798
C27B H27B 0.9500
C28B C29B 1.3630
C28B H28B 0.9500
C29B C30B 1.4416
C29B H29B 0.9500
Cl1A O3A 1.4189
Cl1A O4A 1.4222
Cl1A O5A 1.4257
Cl1A O6A 1.4293
Cl1B O3B 1.4189
Cl1B O4B 1.4222
Cl1B O5B 1.4257
Cl1B O6B 1.4293
Cl1C O3C 1.4188
Cl1C O4C 1.4223
Cl1C O5C 1.4257
Cl1C O6C 1.4293
O7A C31 1.136(15)
O7A H7OA 0.8400
C31 C32 1.508(5)
C31 H31A 0.9900
C31 H31B 0.9900
C32 H32A 0.9800
C32 H32B 0.9800
C32 H32C 0.9800

loop_
_geom_torsion_atom_site_label_1
_geom_torsion_atom_site_label_2
_geom_torsion_atom_site_label_3
_geom_torsion_atom_site_label_4
_geom_torsion
O2 Co1 O1 C19 -5.7(2)
N3 Co1 O1 C19 83.1(2)
N4 Co1 O1 C19 -94.5(2)
N2 Co1 O1 C19 174.8(2)
O1 Co1 O2 N5 5.8(2)
N3 Co1 O2 N5 -88.4(2)
N4 Co1 O2 N5 101.4(2)
N1 Co1 O2 N5 -173.0(2)
O2 Co1 N1 C7 58.7(3)
N3 Co1 N1 C7 -30.0(3)
N4 Co1 N1 C7 147.6(3)
N2 Co1 N1 C7 -121.8(3)
O2 Co1 N1 C1 178.2(3)
N3 Co1 N1 C1 89.4(3)
N4 Co1 N1 C1 -92.9(3)
N2 Co1 N1 C1 -2.3(3)
O2 Co1 N1 C13 -61.0(3)
N3 Co1 N1 C13 -149.8(3)
N4 Co1 N1 C13 27.9(3)
N2 Co1 N1 C13 118.5(3)
O1 Co1 N2 C2 -178.6(3)
N3 Co1 N2 C2 -84.4(3)
N4 Co1 N2 C2 85.8(3)
N1 Co1 N2 C2 0.2(3)
O1 Co1 N2 C6 2.7(3)
N3 Co1 N2 C6 96.9(3)
N4 Co1 N2 C6 -92.9(3)
N1 Co1 N2 C6 -178.5(4)
O1 Co1 N3 C8 -163.5(3)
O2 Co1 N3 C8 -77.2(3)
N4 Co1 N3 C8 2.1(10)
N2 Co1 N3 C8 102.4(3)
N1 Co1 N3 C8 15.7(3)
O1 Co1 N3 C12 17.0(4)
O2 Co1 N3 C12 103.3(4)
N4 Co1 N3 C12 -177.4(7)
N2 Co1 N3 C12 -77.1(4)
N1 Co1 N3 C12 -163.8(4)
O1 Co1 N4 C18 -16.4(3)
O2 Co1 N4 C18 -102.7(3)
N3 Co1 N4 C18 178.0(7)
N2 Co1 N4 C18 77.7(3)
N1 Co1 N4 C18 164.4(4)
O1 Co1 N4 C14 165.8(3)
O2 Co1 N4 C14 79.5(3)
N3 Co1 N4 C14 0.2(10)
N2 Co1 N4 C14 -100.2(3)
N1 Co1 N4 C14 -13.4(3)
Co1 O2 N5 C19 -4.8(4)
C7 N1 C1 C2 119.3(4)
C13 N1 C1 C2 -113.1(4)
Co1 N1 C1 C2 3.8(5)
C6 N2 C2 C3 -1.8(7)
Co1 N2 C2 C3 179.4(3)
C6 N2 C2 C1 -179.3(4)
Co1 N2 C2 C1 1.9(5)
N1 C1 C2 N2 -3.8(6)
N1 C1 C2 C3 178.7(4)
N2 C2 C3 C4 1.9(7)
C1 C2 C3 C4 179.2(5)
C2 C3 C4 C5 -1.0(8)
C3 C4 C5 C6 0.0(8)
C2 N2 C6 C5 0.8(6)
Co1 N2 C6 C5 179.4(3)
C4 C5 C6 N2 0.1(7)
C1 N1 C7 C8 -79.8(4)
C13 N1 C7 C8 153.4(4)
Co1 N1 C7 C8 38.7(4)
C12 N3 C8 C9 -0.2(7)
Co1 N3 C8 C9 -179.7(4)
C12 N3 C8 C7 -176.6(4)
Co1 N3 C8 C7 3.8(5)
N1 C7 C8 N3 -29.2(5)
N1 C7 C8 C9 154.5(4)
N3 C8 C9 C10 -1.3(7)
C7 C8 C9 C10 174.8(5)
C8 C9 C10 C11 1.1(7)
C9 C10 C11 C12 0.4(7)
C8 N3 C12 C11 1.8(7)
Co1 N3 C12 C11 -178.7(3)
C10 C11 C12 N3 -1.9(7)
C7 N1 C13 C14 -150.8(4)
C1 N1 C13 C14 82.7(4)
Co1 N1 C13 C14 -36.6(4)
C18 N4 C14 C15 -1.5(6)
Co1 N4 C14 C15 176.5(3)
C18 N4 C14 C13 176.5(4)
Co1 N4 C14 C13 -5.5(4)
N1 C13 C14 N4 28.7(5)
N1 C13 C14 C15 -153.4(4)
N4 C14 C15 C16 1.7(6)
C13 C14 C15 C16 -176.1(4)
C14 C15 C16 C17 -0.7(7)
C15 C16 C17 C18 -0.4(7)
C14 N4 C18 C17 0.3(6)
Co1 N4 C18 C17 -177.4(3)
C16 C17 C18 N4 0.6(6)
O2 N5 C19 O1 0.1(5)
O2 N5 C19 C20A 177.6(5)
O2 N5 C19 C20B 174.2(13)
Co1 O1 C19 N5 4.7(4)
Co1 O1 C19 C20A -172.9(5)
Co1 O1 C19 C20B -170.1(12)
N5 C19 C20A C21A -112.3(6)
O1 C19 C20A C21A 65.3(8)
C20B C19 C20A C21A 40(13)
N5 C19 C20B C21B -89(2)
O1 C19 C20B C21B 85(2)
C20A C19 C20B C21B -118(15)
C19 C20A C21A C22A 99.3(6)
C19 C20A C21A C30A -82.6(7)
C30A C21A C22A C23A -1.3
C20A C21A C22A C23A 177.0(4)
C21A C22A C23A C24A 0.5
C22A C23A C24A C25A -1.1
C23A C24A C25A C30A 2.3
C23A C24A C25A C26A -178.8
C30A C25A C26A C27A -2.4
C24A C25A C26A C27A 178.7
C25A C26A C27A C28A 2.1
C26A C27A C28A C29A -2.2
C27A C28A C29A C30A 2.5
C26A C25A C30A C21A 178.0
C24A C25A C30A C21A -3.1
C26A C25A C30A C29A 2.6
C24A C25A C30A C29A -178.4
C22A C21A C30A C25A 2.6
C20A C21A C30A C25A -175.5(4)
C22A C21A C30A C29A 177.7
C20A C21A C30A C29A -0.3(4)
C28A C29A C30A C25A -2.7
C28A C29A C30A C21A -178.1
C19 C20B C21B C22B 87(2)
C19 C20B C21B C30B -82(2)
C20B C21B C22B C23B -169.1(11)
C30B C21B C22B C23B -1.1
C21B C22B C23B C24B 0.5
C22B C23B C24B C25B -1.1
C23B C24B C25B C30B 2.2
C23B C24B C25B C26B -178.8
C30B C25B C26B C27B -2.3
C24B C25B C26B C27B 178.7
C25B C26B C27B C28B 2.1
C26B C27B C28B C29B -2.2
C27B C28B C29B C30B 2.4
C26B C25B C30B C21B 178.2
C24B C25B C30B C21B -2.8
C26B C25B C30B C29B 2.5
C24B C25B C30B C29B -178.5
C22B C21B C30B C25B 2.3
C20B C21B C30B C25B 171.4(10)
C22B C21B C30B C29B 177.9
C20B C21B C30B C29B -12.9(10)
C28B C29B C30B C25B -2.5
C28B C29B C30B C21B -178.3
